data_2214714
loop_
_publ_author_name
'Datong Zhang'
'Jun Liu'

_publ_section_title
;
 5\a-Androst-2-en-17-one
;
_journal_coeditor_code HG2261
_journal_issue 8
_journal_name_full 'Acta Crystallographica Section E'
_journal_page_first o3645
_journal_page_last o3645
_journal_paper_doi 10.1107/S1600536807036422
_journal_volume 63
_journal_year 2007
_chemical_formula_iupac 'C19 H28 O'
_chemical_formula_moiety 'C19 H28 O'
_chemical_formula_sum 'C19 H28 O'
_chemical_formula_weight 272.41
_chemical_name_systematic
;
5\a-androst-2-en-17-one
;
_space_group_IT_number 19
_symmetry_cell_setting orthorhombic
_symmetry_space_group_name_Hall 'P 2ac 2ab'
_symmetry_space_group_name_H-M 'P 21 21 21'
_atom_sites_solution_hydrogens geom
_atom_sites_solution_primary direct
_atom_sites_solution_secondary difmap
_audit_creation_method SHELXL97
_cell_angle_alpha 90.00
_cell_angle_beta 90.00
_cell_angle_gamma 90.00
_cell_formula_units_Z 4
_cell_length_a 6.4725(17)
_cell_length_b 9.003(2)
_cell_length_c 27.190(7)
_cell_measurement_reflns_used 2794
_cell_measurement_temperature 298(2)
_cell_measurement_theta_max 24.30
_cell_measurement_theta_min 2.63
_cell_volume 1584.4(7)
_computing_cell_refinement 'SAINT (Bruker, 2002)'
_computing_data_collection 'SMART (Bruker, 2002)'
_computing_data_reduction SAINT
_computing_molecular_graphics SHELXTL
_computing_publication_material SHELXTL
_computing_structure_refinement SHELXTL
_computing_structure_solution 'SHELXTL (Sheldrick, 2001)'
_diffrn_ambient_temperature 293(2)
_diffrn_measured_fraction_theta_full 0.998
_diffrn_measured_fraction_theta_max 0.998
_diffrn_measurement_device_type 'Bruker SMART CCD area-detector'
_diffrn_measurement_method '\f and \w'
_diffrn_radiation_monochromator graphite
_diffrn_radiation_source 'fine-focus sealed tube'
_diffrn_radiation_type MoK\a
_diffrn_radiation_wavelength 0.71073
_diffrn_reflns_av_R_equivalents 0.0330
_diffrn_reflns_av_sigmaI/netI 0.0228
_diffrn_reflns_limit_h_max 6
_diffrn_reflns_limit_h_min -7
_diffrn_reflns_limit_k_max 10
_diffrn_reflns_limit_k_min -9
_diffrn_reflns_limit_l_max 32
_diffrn_reflns_limit_l_min -32
_diffrn_reflns_number 8053
_diffrn_reflns_theta_full 25.01
_diffrn_reflns_theta_max 25.01
_diffrn_reflns_theta_min 2.38
_diffrn_standards_decay_% 0
_diffrn_standards_number 0
_exptl_absorpt_coefficient_mu 0.068
_exptl_absorpt_correction_T_max 0.9933
_exptl_absorpt_correction_T_min 0.9727
_exptl_absorpt_correction_type multi-scan
_exptl_absorpt_process_details '(SADABS; Sheldrick, 2004)'
_exptl_crystal_colour colourless
_exptl_crystal_density_diffrn 1.142
_exptl_crystal_density_method 'not measured'
_exptl_crystal_description block
_exptl_crystal_F_000 600
_exptl_crystal_size_max 0.41
_exptl_crystal_size_mid 0.38
_exptl_crystal_size_min 0.10
_refine_diff_density_max 0.113
_refine_diff_density_min -0.130
_refine_ls_extinction_method none
_refine_ls_goodness_of_fit_ref 1.087
_refine_ls_hydrogen_treatment constr
_refine_ls_matrix_type full
_refine_ls_number_parameters 181
_refine_ls_number_reflns 1650
_refine_ls_number_restraints 0
_refine_ls_restrained_S_all 1.087
_refine_ls_R_factor_all 0.0578
_refine_ls_R_factor_gt 0.0481
_refine_ls_shift/su_max 0.000
_refine_ls_shift/su_mean 0.000
_refine_ls_structure_factor_coef Fsqd
_refine_ls_weighting_details 'calc w = 1/[\s^2^(Fo^2^)+(0.0591P)^2^+0.212P] where P=(Fo^2^+2Fc^2^)/3'
_refine_ls_weighting_scheme calc
_refine_ls_wR_factor_gt 0.1160
_refine_ls_wR_factor_ref 0.1217
_reflns_number_gt 1404
_reflns_number_total 1650
_reflns_threshold_expression I>2\s(I)
_cod_data_source_file hg2261.cif
_cod_data_source_block I
_cod_database_code 2214714
_cod_database_fobs_code 2214714

loop_
_symmetry_equiv_pos_as_xyz
'x, y, z'
'-x+1/2, -y, z+1/2'
'-x, y+1/2, -z+1/2'
'x+1/2, -y+1/2, -z'

loop_
_atom_site_type_symbol
_atom_site_label
_atom_site_fract_x
_atom_site_fract_y
_atom_site_fract_z
_atom_site_U_iso_or_equiv
_atom_site_adp_type
_atom_site_calc_flag
_atom_site_refinement_flags
_atom_site_occupancy
O O1 0.3020(3) 0.3005(3) -0.01939(8) 0.0820(7) Uani d . 1
C C1 0.8111(6) 0.8641(4) 0.22591(13) 0.0882(11) Uani d . 1
H H1A 0.6947 0.8777 0.2479 0.106 Uiso calc R 1
H H1B 0.9281 0.8329 0.2457 0.106 Uiso calc R 1
C C2 0.8603(6) 1.0073(5) 0.2034(2) 0.1112(16) Uani d . 1
H H2A 0.9097 1.0830 0.2235 0.133 Uiso calc R 1
C C3 0.8382(6) 1.0346(4) 0.15602(19) 0.0961(13) Uani d . 1
H H3A 0.8738 1.1278 0.1439 0.115 Uiso calc R 1
C C4 0.7583(5) 0.9208(4) 0.12144(13) 0.0765(9) Uani d . 1
H H4A 0.8741 0.8755 0.1045 0.092 Uiso calc R 1
H H4B 0.6731 0.9695 0.0969 0.092 Uiso calc R 1
C C5 0.6312(4) 0.7985(3) 0.14607(10) 0.0518(7) Uani d . 1
C C6 0.4268(5) 0.8654(4) 0.16355(11) 0.0669(8) Uani d . 1
H H6A 0.4542 0.9454 0.1860 0.100 Uiso calc R 1
H H6B 0.3468 0.7904 0.1799 0.100 Uiso calc R 1
H H6C 0.3512 0.9025 0.1358 0.100 Uiso calc R 1
C C7 0.7587(5) 0.7401(3) 0.18982(11) 0.0627(8) Uani d . 1
H H7A 0.8906 0.7062 0.1761 0.075 Uiso calc R 1
C C8 0.6623(6) 0.6060(4) 0.21451(10) 0.0720(9) Uani d . 1
H H8A 0.5322 0.6347 0.2295 0.086 Uiso calc R 1
H H8B 0.7532 0.5708 0.2404 0.086 Uiso calc R 1
C C9 0.6243(5) 0.4813(3) 0.17781(10) 0.0651(8) Uani d . 1
H H9A 0.5555 0.3996 0.1943 0.078 Uiso calc R 1
H H9B 0.7558 0.4453 0.1655 0.078 Uiso calc R 1
C C10 0.4920(4) 0.5335(3) 0.13471(8) 0.0470(6) Uani d . 1
H H10A 0.3568 0.5639 0.1474 0.056 Uiso calc R 1
C C11 0.5946(4) 0.6690(3) 0.11010(9) 0.0471(6) Uani d . 1
H H11A 0.7325 0.6354 0.1002 0.057 Uiso calc R 1
C C12 0.4858(5) 0.7149(3) 0.06213(10) 0.0626(8) Uani d . 1
H H12A 0.3522 0.7574 0.0701 0.075 Uiso calc R 1
H H12B 0.5671 0.7912 0.0460 0.075 Uiso calc R 1
C C13 0.4550(5) 0.5864(4) 0.02671(9) 0.0649(8) Uani d . 1
H H13A 0.3785 0.6201 -0.0019 0.078 Uiso calc R 1
H H13B 0.5882 0.5499 0.0157 0.078 Uiso calc R 1
C C14 0.3375(4) 0.4628(3) 0.05196(9) 0.0526(7) Uani d . 1
C C15 0.1143(4) 0.5095(4) 0.06359(11) 0.0693(9) Uani d . 1
H H15A 0.0468 0.5403 0.0338 0.104 Uiso calc R 1
H H15B 0.1156 0.5904 0.0866 0.104 Uiso calc R 1
H H15C 0.0411 0.4270 0.0776 0.104 Uiso calc R 1
C C16 0.4598(4) 0.4119(3) 0.09699(9) 0.0492(6) Uani d . 1
H H16A 0.5976 0.3852 0.0850 0.059 Uiso calc R 1
C C17 0.3560(5) 0.2663(3) 0.11169(11) 0.0661(8) Uani d . 1
H H17A 0.2301 0.2842 0.1301 0.079 Uiso calc R 1
H H17B 0.4480 0.2050 0.1312 0.079 Uiso calc R 1
C C18 0.3094(6) 0.1936(4) 0.06180(12) 0.0723(9) Uani d . 1
H H18A 0.4127 0.1190 0.0541 0.087 Uiso calc R 1
H H18B 0.1746 0.1465 0.0623 0.087 Uiso calc R 1
C C19 0.3143(4) 0.3164(4) 0.02465(11) 0.0620(8) Uani d . 1

loop_
_atom_site_aniso_label
_atom_site_aniso_U_11
_atom_site_aniso_U_22
_atom_site_aniso_U_33
_atom_site_aniso_U_12
_atom_site_aniso_U_13
_atom_site_aniso_U_23
O1 0.0697(14) 0.1079(19) 0.0685(14) 0.0052(15) -0.0087(11) -0.0295(13)
C1 0.081(2) 0.091(3) 0.092(2) -0.010(2) -0.015(2) -0.024(2)
C2 0.071(2) 0.079(3) 0.184(5) -0.009(2) -0.019(3) -0.057(3)
C3 0.078(2) 0.062(2) 0.149(4) -0.019(2) -0.018(3) 0.000(3)
C4 0.066(2) 0.0559(19) 0.107(2) -0.0104(18) 0.0156(18) 0.0012(19)
C5 0.0449(14) 0.0461(15) 0.0644(16) -0.0005(13) 0.0067(12) -0.0033(13)
C6 0.0615(19) 0.0570(18) 0.0823(19) 0.0043(15) 0.0080(15) -0.0150(16)
C7 0.0557(17) 0.0626(19) 0.0698(18) -0.0004(15) -0.0044(15) -0.0127(15)
C8 0.085(2) 0.074(2) 0.0567(16) -0.005(2) -0.0179(16) 0.0033(16)
C9 0.083(2) 0.0537(18) 0.0583(16) -0.0008(17) -0.0112(16) 0.0081(14)
C10 0.0455(14) 0.0462(15) 0.0493(13) 0.0007(12) 0.0044(12) 0.0025(11)
C11 0.0385(13) 0.0492(15) 0.0536(13) 0.0037(12) 0.0086(11) 0.0036(12)
C12 0.0679(18) 0.0579(18) 0.0621(16) -0.0027(16) 0.0023(15) 0.0161(15)
C13 0.0693(19) 0.079(2) 0.0459(14) 0.0017(18) -0.0020(14) 0.0064(15)
C14 0.0454(15) 0.0604(17) 0.0522(14) 0.0060(13) -0.0016(13) -0.0045(13)
C15 0.0480(16) 0.078(2) 0.082(2) 0.0116(16) -0.0071(14) -0.0115(18)
C16 0.0474(14) 0.0460(15) 0.0543(14) 0.0051(13) 0.0031(12) -0.0010(12)
C17 0.071(2) 0.0486(16) 0.0788(19) -0.0050(16) -0.0074(17) 0.0013(15)
C18 0.068(2) 0.0572(19) 0.092(2) -0.0002(17) -0.0068(18) -0.0157(18)
C19 0.0412(15) 0.077(2) 0.0679(19) 0.0089(16) -0.0075(13) -0.0182(17)

loop_
_atom_type_symbol
_atom_type_description
_atom_type_scat_dispersion_real
_atom_type_scat_dispersion_imag
_atom_type_scat_source
C C 0.0033 0.0000 'International Tables Vol C Tables 4.2.6.8 and 6.1.1.4'
H H 0.0000 0.0000 'International Tables Vol C Tables 4.2.6.8 and 6.1.1.4'
O O 0.0106 0.0000 'International Tables Vol C Tables 4.2.6.8 and 6.1.1.4'

loop_
_geom_angle_atom_site_label_1
_geom_angle_atom_site_label_2
_geom_angle_atom_site_label_3
_geom_angle
C2 C1 C7 115.2(3)
C2 C1 H1A 108.5
C7 C1 H1A 108.5
C2 C1 H1B 108.5
C7 C1 H1B 108.5
H1A C1 H1B 107.5
C3 C2 C1 123.3(4)
C3 C2 H2A 118.4
C1 C2 H2A 118.4
C2 C3 C4 121.9(4)
C2 C3 H3A 119.0
C4 C3 H3A 119.0
C3 C4 C5 114.0(3)
C3 C4 H4A 108.7
C5 C4 H4A 108.7
C3 C4 H4B 108.7
C5 C4 H4B 108.7
H4A C4 H4B 107.6
C4 C5 C6 108.5(2)
C4 C5 C11 110.5(2)
C6 C5 C11 111.3(2)
C4 C5 C7 107.2(2)
C6 C5 C7 111.0(2)
C11 C5 C7 108.3(2)
C5 C6 H6A 109.5
C5 C6 H6B 109.5
H6A C6 H6B 109.5
C5 C6 H6C 109.5
H6A C6 H6C 109.5
H6B C6 H6C 109.5
C8 C7 C1 112.9(3)
C8 C7 C5 113.1(3)
C1 C7 C5 111.5(3)
C8 C7 H7A 106.2
C1 C7 H7A 106.2
C5 C7 H7A 106.2
C7 C8 C9 111.3(2)
C7 C8 H8A 109.4
C9 C8 H8A 109.4
C7 C8 H8B 109.4
C9 C8 H8B 109.4
H8A C8 H8B 108.0
C8 C9 C10 111.5(2)
C8 C9 H9A 109.3
C10 C9 H9A 109.3
C8 C9 H9B 109.3
C10 C9 H9B 109.3
H9A C9 H9B 108.0
C16 C10 C9 112.0(2)
C16 C10 C11 109.71(19)
C9 C10 C11 109.6(2)
C16 C10 H10A 108.5
C9 C10 H10A 108.5
C11 C10 H10A 108.5
C12 C11 C5 113.9(2)
C12 C11 C10 112.6(2)
C5 C11 C10 112.92(19)
C12 C11 H11A 105.5
C5 C11 H11A 105.5
C10 C11 H11A 105.5
C13 C12 C11 113.1(2)
C13 C12 H12A 109.0
C11 C12 H12A 109.0
C13 C12 H12B 109.0
C11 C12 H12B 109.0
H12A C12 H12B 107.8
C14 C13 C12 109.8(2)
C14 C13 H13A 109.7
C12 C13 H13A 109.7
C14 C13 H13B 109.7
C12 C13 H13B 109.7
H13A C13 H13B 108.2
C13 C14 C19 117.8(2)
C13 C14 C16 108.9(2)
C19 C14 C16 100.5(2)
C13 C14 C15 111.3(3)
C19 C14 C15 104.2(2)
C16 C14 C15 113.8(2)
C14 C15 H15A 109.5
C14 C15 H15B 109.5
H15A C15 H15B 109.5
C14 C15 H15C 109.5
H15A C15 H15C 109.5
H15B C15 H15C 109.5
C10 C16 C17 120.3(2)
C10 C16 C14 113.4(2)
C17 C16 C14 103.9(2)
C10 C16 H16A 106.1
C17 C16 H16A 106.1
C14 C16 H16A 106.1
C16 C17 C18 102.8(2)
C16 C17 H17A 111.2
C18 C17 H17A 111.2
C16 C17 H17B 111.2
C18 C17 H17B 111.2
H17A C17 H17B 109.1
C19 C18 C17 106.1(2)
C19 C18 H18A 110.5
C17 C18 H18A 110.5
C19 C18 H18B 110.5
C17 C18 H18B 110.5
H18A C18 H18B 108.7
O1 C19 C18 125.4(3)
O1 C19 C14 126.4(3)
C18 C19 C14 108.2(2)

loop_
_geom_bond_atom_site_label_1
_geom_bond_atom_site_label_2
_geom_bond_distance
O1 C19 1.209(3)
C1 C2 1.462(6)
C1 C7 1.525(4)
C1 H1A 0.9700
C1 H1B 0.9700
C2 C3 1.320(6)
C2 H2A 0.9300
C3 C4 1.484(5)
C3 H3A 0.9300
C4 C5 1.529(4)
C4 H4A 0.9700
C4 H4B 0.9700
C5 C6 1.529(4)
C5 C11 1.540(4)
C5 C7 1.541(4)
C6 H6A 0.9600
C6 H6B 0.9600
C6 H6C 0.9600
C7 C8 1.516(4)
C7 H7A 0.9800
C8 C9 1.522(4)
C8 H8A 0.9700
C8 H8B 0.9700
C9 C10 1.525(4)
C9 H9A 0.9700
C9 H9B 0.9700
C10 C16 1.515(3)
C10 C11 1.541(3)
C10 H10A 0.9800
C11 C12 1.539(4)
C11 H11A 0.9800
C12 C13 1.518(4)
C12 H12A 0.9700
C12 H12B 0.9700
C13 C14 1.513(4)
C13 H13A 0.9700
C13 H13B 0.9700
C14 C19 1.520(4)
C14 C16 1.528(4)
C14 C15 1.538(4)
C15 H15A 0.9600
C15 H15B 0.9600
C15 H15C 0.9600
C16 C17 1.526(4)
C16 H16A 0.9800
C17 C18 1.536(4)
C17 H17A 0.9700
C17 H17B 0.9700
C18 C19 1.498(5)
C18 H18A 0.9700
C18 H18B 0.9700

loop_
_geom_torsion_atom_site_label_1
_geom_torsion_atom_site_label_2
_geom_torsion_atom_site_label_3
_geom_torsion_atom_site_label_4
_geom_torsion
C7 C1 C2 C3 7.8(6)
C1 C2 C3 C4 0.7(7)
C2 C3 C4 C5 22.1(6)
C3 C4 C5 C6 70.0(4)
C3 C4 C5 C11 -167.8(3)
C3 C4 C5 C7 -50.0(4)
C2 C1 C7 C8 -166.8(3)
C2 C1 C7 C5 -38.1(4)
C4 C5 C7 C8 -173.6(2)
C6 C5 C7 C8 68.1(3)
C11 C5 C7 C8 -54.4(3)
C4 C5 C7 C1 57.8(3)
C6 C5 C7 C1 -60.5(3)
C11 C5 C7 C1 177.1(3)
C1 C7 C8 C9 -176.6(3)
C5 C7 C8 C9 55.6(4)
C7 C8 C9 C10 -55.8(4)
C8 C9 C10 C16 177.9(2)
C8 C9 C10 C11 55.9(3)
C4 C5 C11 C12 -57.5(3)
C6 C5 C11 C12 63.1(3)
C7 C5 C11 C12 -174.6(2)
C4 C5 C11 C10 172.5(2)
C6 C5 C11 C10 -66.9(3)
C7 C5 C11 C10 55.4(3)
C16 C10 C11 C12 48.9(3)
C9 C10 C11 C12 172.2(2)
C16 C10 C11 C5 179.5(2)
C9 C10 C11 C5 -57.1(3)
C5 C11 C12 C13 178.8(2)
C10 C11 C12 C13 -51.0(3)
C11 C12 C13 C14 55.8(3)
C12 C13 C14 C19 -172.6(2)
C12 C13 C14 C16 -59.1(3)
C12 C13 C14 C15 67.3(3)
C9 C10 C16 C17 59.4(3)
C11 C10 C16 C17 -178.7(2)
C9 C10 C16 C14 -176.9(2)
C11 C10 C16 C14 -55.0(3)
C13 C14 C16 C10 60.9(3)
C19 C14 C16 C10 -174.8(2)
C15 C14 C16 C10 -64.0(3)
C13 C14 C16 C17 -166.9(2)
C19 C14 C16 C17 -42.5(3)
C15 C14 C16 C17 68.3(3)
C10 C16 C17 C18 167.3(2)
C14 C16 C17 C18 39.1(3)
C16 C17 C18 C19 -19.9(3)
C17 C18 C19 O1 173.4(3)
C17 C18 C19 C14 -6.6(3)
C13 C14 C19 O1 -31.7(4)
C16 C14 C19 O1 -149.8(3)
C15 C14 C19 O1 92.1(3)
C13 C14 C19 C18 148.2(3)
C16 C14 C19 C18 30.1(3)
C15 C14 C19 C18 -88.0(3)

loop_
_cod_related_entry_id
_cod_related_entry_database
_cod_related_entry_code
1 ChemSpider 21184570
